data_7204539
loop_
_publ_author_name
'Liu, Zhicheng'
'Weng, Linhong'
'Zhou, Yaming'
'Chen, Zhenxia'
'Zhao, Dongyuan'

_publ_section_title
;
 Synthesis of a new organically templated zeolite-like zirconogermanate
 (C4N2H12)[ZrGe4O10F2] with cavansite topologyElectronic supplementary
 information (ESI) available: tables of crystal data, including atomic
 coordinates, selected bond lengths and angles, and thermal parameters,
 and also a SEM image of FDZG-1. See
 http://www.rsc.org/suppdata/jm/b2/b209801f/
;
_journal_issue 2
_journal_name_full 'Journal of Materials Chemistry'
_journal_page_first 308
_journal_paper_doi 10.1039/b209801f
_journal_volume 13
_journal_year 2003
_chemical_formula_sum 'C4 H12 F2 Ge4 N2 O10 Zr'
_chemical_formula_weight 667.74
_chemical_name_systematic
; 
? 
;
_space_group_IT_number 15
_symmetry_cell_setting monoclinic
_symmetry_space_group_name_Hall '-C 2yc'
_symmetry_space_group_name_H-M 'C 1 2/c 1'
_atom_sites_solution_hydrogens geom
_atom_sites_solution_primary direct
_atom_sites_solution_secondary difmap
_audit_creation_method SHELXL-97
_cell_angle_alpha 90.00
_cell_angle_beta 120.720(2)
_cell_angle_gamma 90.00
_cell_formula_units_Z 4
_cell_length_a 17.725(5)
_cell_length_b 10.149(3)
_cell_length_c 9.547(3)
_cell_measurement_temperature 293(2)
_cell_volume 1476.4(8)
_computing_structure_refinement 'SHELXL-97 (Sheldrick, 1997)'
_computing_structure_solution 'SHELXS-97 (Sheldrick, 1990)'
_diffrn_ambient_temperature 293(2)
_diffrn_measured_fraction_theta_full 0.988
_diffrn_measured_fraction_theta_max 0.988
_diffrn_radiation_monochromator graphite
_diffrn_radiation_source 'fine-focus sealed tube'
_diffrn_radiation_type MoK\a
_diffrn_radiation_wavelength 0.71073
_diffrn_reflns_av_R_equivalents 0.0191
_diffrn_reflns_av_sigmaI/netI 0.0176
_diffrn_reflns_limit_h_max 22
_diffrn_reflns_limit_h_min -22
_diffrn_reflns_limit_k_max 13
_diffrn_reflns_limit_k_min -8
_diffrn_reflns_limit_l_max 12
_diffrn_reflns_limit_l_min -12
_diffrn_reflns_number 3590
_diffrn_reflns_theta_full 27.14
_diffrn_reflns_theta_max 27.14
_diffrn_reflns_theta_min 2.41
_exptl_absorpt_coefficient_mu 8.808
_exptl_absorpt_correction_T_max 0.6671
_exptl_absorpt_correction_T_min 0.5392
_exptl_crystal_density_diffrn 3.004
_exptl_crystal_density_method 'not measured'
_exptl_crystal_F_000 1264
_exptl_crystal_size_max 0.08
_exptl_crystal_size_mid 0.05
_exptl_crystal_size_min 0.05
_refine_diff_density_max 1.234
_refine_diff_density_min -1.118
_refine_diff_density_rms 0.216
_refine_ls_extinction_method none
_refine_ls_goodness_of_fit_ref 1.171
_refine_ls_hydrogen_treatment mixed
_refine_ls_matrix_type full
_refine_ls_number_parameters 123
_refine_ls_number_reflns 1619
_refine_ls_number_restraints 0
_refine_ls_restrained_S_all 1.171
_refine_ls_R_factor_all 0.0298
_refine_ls_R_factor_gt 0.0284
_refine_ls_shift/su_max 0.003
_refine_ls_shift/su_mean 0.000
_refine_ls_structure_factor_coef Fsqd
_refine_ls_weighting_details 'calc w=1/[\s^2^(Fo^2^)+(0.0401P)^2^+11.3650P] where P=(Fo^2^+2Fc^2^)/3'
_refine_ls_weighting_scheme calc
_refine_ls_wR_factor_gt 0.0772
_refine_ls_wR_factor_ref 0.0780
_reflns_number_gt 1550
_reflns_number_total 1619
_reflns_threshold_expression >2sigma(I)
_cod_data_source_file b209801f.txt
_cod_data_source_block FDZG-1
_cod_depositor_comments
;
The following automatic conversions were performed:
'_symmetry_cell_setting' value 'Monoclinic' changed to 'monoclinic'
according to '/home/saulius/struct/CIF-dictionaries/cif_core.dic'
dictionary named 'cif_core.dic' version 2.4.1 from 2010-06-29.

Automatic conversion script
Id: cif_fix_enum 1527 2010-12-29 10:47:43Z saulius 
;
_cod_original_cell_volume 1476.4(7)
_cod_original_sg_symbol_H-M C2/c
_cod_database_code 7204539

loop_
_symmetry_equiv_pos_as_xyz
'x, y, z'
'-x, y, -z+1/2'
'x+1/2, y+1/2, z'
'-x+1/2, y+1/2, -z+1/2'
'-x, -y, -z'
'x, -y, z-1/2'
'-x+1/2, -y+1/2, -z'
'x+1/2, -y+1/2, z-1/2'

loop_
_atom_site_label
_atom_site_type_symbol
_atom_site_fract_x
_atom_site_fract_y
_atom_site_fract_z
_atom_site_U_iso_or_equiv
_atom_site_adp_type
_atom_site_occupancy
_atom_site_symmetry_multiplicity
_atom_site_calc_flag
_atom_site_refinement_flags
_atom_site_disorder_assembly
_atom_site_disorder_group
Zr1 Zr 0.5000 0.21839(5) 0.7500 0.01185(14) Uani 1 2 d S . .
Ge1 Ge 0.30962(3) 0.06827(4) 0.45105(5) 0.01148(13) Uani 1 1 d . . .
Ge2 Ge 0.20327(3) 0.31668(4) 0.26084(5) 0.01162(13) Uani 1 1 d . . .
O1 O 0.2680(2) 0.1779(3) 0.2876(4) 0.0175(6) Uani 1 1 d . . .
O2 O 0.25443(19) 0.0961(3) 0.5561(4) 0.0173(6) Uani 1 1 d . . .
O3 O 0.2797(2) -0.0912(3) 0.3754(4) 0.0166(6) Uani 1 1 d . . .
O4 O 0.4215(2) 0.0815(3) 0.5756(4) 0.0213(6) Uani 1 1 d . . .
O5 O 0.40519(19) 0.2236(3) 0.8191(4) 0.0187(6) Uani 1 1 d . . .
F1 F 0.4472(2) 0.3621(4) 0.5837(7) 0.0730(16) Uani 1 1 d . . .
C1 C 0.4244(3) 0.2248(5) 0.2241(6) 0.0281(10) Uani 1 1 d . . .
C2 C 0.4168(6) 0.3642(10) 0.1694(12) 0.0226(19) Uani 0.50 1 d P . .
C3 C 0.5683(6) 0.3747(10) 0.2249(13) 0.0235(19) Uani 0.50 1 d P . .
N1 N 0.5243(5) 0.1915(8) 0.3431(9) 0.0213(16) Uani 0.50 1 d P . .
N2 N 0.4719(5) 0.3982(7) 0.1001(9) 0.0203(15) Uani 0.50 1 d P . .

loop_
_atom_site_aniso_label
_atom_site_aniso_U_11
_atom_site_aniso_U_22
_atom_site_aniso_U_33
_atom_site_aniso_U_23
_atom_site_aniso_U_13
_atom_site_aniso_U_12
Zr1 0.0099(2) 0.0109(3) 0.0148(3) 0.000 0.0063(2) 0.000
Ge1 0.0118(2) 0.0113(2) 0.0121(2) -0.00099(14) 0.00663(17) 0.00050(14)
Ge2 0.0138(2) 0.0109(2) 0.0130(2) 0.00090(14) 0.00894(17) 0.00101(14)
O1 0.0241(16) 0.0155(14) 0.0179(14) 0.0037(11) 0.0144(13) 0.0063(11)
O2 0.0149(14) 0.0235(15) 0.0165(13) -0.0064(12) 0.0102(12) -0.0024(12)
O3 0.0253(15) 0.0119(13) 0.0189(14) -0.0039(11) 0.0158(12) -0.0018(12)
O4 0.0119(14) 0.0301(17) 0.0194(15) -0.0049(13) 0.0062(12) -0.0022(12)
O5 0.0119(13) 0.0271(17) 0.0179(14) -0.0035(12) 0.0083(11) -0.0026(12)
F1 0.042(2) 0.062(3) 0.131(4) 0.076(3) 0.055(3) 0.0339(19)
C1 0.024(2) 0.030(3) 0.025(2) -0.0015(19) 0.0090(19) -0.010(2)
C2 0.012(4) 0.037(5) 0.020(5) 0.005(4) 0.009(3) 0.007(4)
C3 0.014(4) 0.032(5) 0.026(5) 0.009(4) 0.011(4) 0.004(4)
N1 0.027(4) 0.024(4) 0.015(4) 0.001(3) 0.012(3) 0.002(3)
N2 0.024(4) 0.017(4) 0.023(4) 0.002(3) 0.014(3) 0.004(3)

loop_
_atom_type_symbol
_atom_type_description
_atom_type_scat_dispersion_real
_atom_type_scat_dispersion_imag
_atom_type_scat_source
C C 0.0033 0.0016 'International Tables Vol C Tables 4.2.6.8 and 6.1.1.4'
H H 0.0000 0.0000 'International Tables Vol C Tables 4.2.6.8 and 6.1.1.4'
N N 0.0061 0.0033 'International Tables Vol C Tables 4.2.6.8 and 6.1.1.4'
O O 0.0106 0.0060 'International Tables Vol C Tables 4.2.6.8 and 6.1.1.4'
Ge Ge 0.1547 1.8001 'International Tables Vol C Tables 4.2.6.8 and 6.1.1.4'
Zr Zr -2.9673 0.5597 'International Tables Vol C Tables 4.2.6.8 and 6.1.1.4'
F F 0.0171 0.0103 'International Tables Vol C Tables 4.2.6.8 and 6.1.1.4'

loop_
_geom_angle_atom_site_label_1
_geom_angle_atom_site_label_2
_geom_angle_atom_site_label_3
_geom_angle
_geom_angle_site_symmetry_1
_geom_angle_site_symmetry_3
_geom_angle_publ_flag
F1 Zr1 F1 86.4(4) 2_656 . ?
F1 Zr1 O4 168.11(13) 2_656 . ?
F1 Zr1 O4 90.06(19) . . ?
F1 Zr1 O4 90.06(19) 2_656 2_656 ?
F1 Zr1 O4 168.11(13) . 2_656 ?
O4 Zr1 O4 95.55(19) . 2_656 ?
F1 Zr1 O5 96.08(14) 2_656 2_656 ?
F1 Zr1 O5 81.80(14) . 2_656 ?
O4 Zr1 O5 94.65(12) . 2_656 ?
O4 Zr1 O5 87.29(12) 2_656 2_656 ?
F1 Zr1 O5 81.80(14) 2_656 . ?
F1 Zr1 O5 96.08(14) . . ?
O4 Zr1 O5 87.29(12) . . ?
O4 Zr1 O5 94.65(12) 2_656 . ?
O5 Zr1 O5 177.12(18) 2_656 . ?
O4 Ge1 O3 111.03(15) . . ?
O4 Ge1 O1 112.36(15) . . ?
O3 Ge1 O1 108.77(14) . . ?
O4 Ge1 O2 112.16(15) . . ?
O3 Ge1 O2 104.34(14) . . ?
O1 Ge1 O2 107.80(15) . . ?
O5 Ge2 O3 112.08(15) 7_556 4 ?
O5 Ge2 O2 112.08(14) 7_556 7_556 ?
O3 Ge2 O2 108.89(15) 4 7_556 ?
O5 Ge2 O1 112.00(15) 7_556 . ?
O3 Ge2 O1 100.93(14) 4 . ?
O2 Ge2 O1 110.29(14) 7_556 . ?
Ge1 O1 Ge2 126.16(17) . . ?
Ge1 O2 Ge2 125.17(17) . 7_556 ?
Ge1 O3 Ge2 132.36(17) . 4_545 ?
Ge1 O4 Zr1 132.36(18) . . ?
Ge2 O5 Zr1 138.56(17) 7_556 . ?
N1 C1 C2 91.9(6) 2_655 . ?
N1 C1 N1 61.6(5) 2_655 . ?
C2 C1 N1 108.9(5) . . ?
N1 C1 C3 113.9(6) 2_655 2_655 ?
C2 C1 C3 34.3(5) . 2_655 ?
N1 C1 C3 95.7(5) . 2_655 ?
C3 C2 N2 126.0(11) 2_655 . ?
C3 C2 C1 78.4(9) 2_655 . ?
N2 C2 C1 114.6(7) . . ?
C2 C3 N2 117.4(10) 2_655 . ?
C2 C3 C1 67.3(9) 2_655 2_655 ?
N2 C3 C1 105.9(7) . 2_655 ?
C1 N1 N1 65.0(5) 2_655 2_655 ?
C1 N1 C1 111.8(5) 2_655 . ?
N1 N1 C1 53.4(5) 2_655 . ?
C2 N2 C3 110.4(7) . . ?

loop_
_geom_bond_atom_site_label_1
_geom_bond_atom_site_label_2
_geom_bond_distance
_geom_bond_site_symmetry_2
_geom_bond_publ_flag
Zr1 F1 2.001(3) 2_656 ?
Zr1 F1 2.001(3) . ?
Zr1 O4 2.067(3) . ?
Zr1 O4 2.067(3) 2_656 ?
Zr1 O5 2.097(3) 2_656 ?
Zr1 O5 2.097(3) . ?
Ge1 O4 1.719(3) . ?
Ge1 O3 1.741(3) . ?
Ge1 O1 1.744(3) . ?
Ge1 O2 1.745(3) . ?
Ge2 O5 1.716(3) 7_556 ?
Ge2 O3 1.749(3) 4 ?
Ge2 O2 1.749(3) 7_556 ?
Ge2 O1 1.751(3) . ?
O2 Ge2 1.749(3) 7_556 ?
O3 Ge2 1.749(3) 4_545 ?
O5 Ge2 1.716(3) 7_556 ?
C1 N1 1.396(9) 2_655 ?
C1 C2 1.490(11) . ?
C1 N1 1.576(9) . ?
C1 C3 1.582(11) 2_655 ?
C2 C3 0.909(13) 2_655 ?
C2 N2 1.474(11) . ?
C3 C2 0.909(13) 2_655 ?
C3 N2 1.522(11) . ?
C3 C1 1.582(11) 2_655 ?
N1 C1 1.396(9) 2_655 ?
N1 N1 1.530(14) 2_655 ?
